data_7039442
loop_
_publ_author_name
'Duan, Yu-Lai'
'He, Jia-Xuan'
'Wang, Wei'
'Zhou, Jing-Jing'
'Huang, Yong'
'Yang, Ying'

_publ_section_title
;
 Synthesis and characterization of dinuclear rare-earth complexes
 supported by amine-bridged bis(phenolate) ligands and their catalytic
 activity for the ring-opening polymerization of l-lactide.
;
_journal_issue 26
_journal_name_full 'Dalton transactions (Cambridge, England : 2003)'
_journal_page_first 10807
_journal_page_last 10820
_journal_paper_doi 10.1039/c6dt01486k
_journal_volume 45
_journal_year 2016
_chemical_formula_moiety 'C106 H140 La2 N2 O14, C7, 2(C7 H8 O)'
_chemical_formula_sum 'C127 H156 La2 N2 O16'
_chemical_formula_weight 2244.36
_chemical_name_systematic
; 
 ? 
;
_space_group_IT_number 15
_symmetry_cell_setting monoclinic
_symmetry_space_group_name_Hall '-C 2yc'
_symmetry_space_group_name_H-M 'C 1 2/c 1'
_atom_sites_solution_hydrogens geom
_atom_sites_solution_primary direct
_atom_sites_solution_secondary difmap
_audit_creation_method SHELXL-97
_audit_update_record
;
2016-04-01 deposited with the CCDC.
2016-06-02 downloaded from the CCDC.
;
_cell_angle_alpha 90.00
_cell_angle_beta 108.965(3)
_cell_angle_gamma 90.00
_cell_formula_units_Z 4
_cell_length_a 30.3307(9)
_cell_length_b 14.8817(4)
_cell_length_c 28.1672(7)
_cell_measurement_reflns_used 10154
_cell_measurement_temperature 293(2)
_cell_measurement_theta_max 28.5950
_cell_measurement_theta_min 3.8140
_cell_volume 12023.8(6)
_computing_cell_refinement 'Bruker XSCANS'
_computing_data_collection 'Bruker XSCANS'
_computing_data_reduction 'Bruker SHELXTL'
_computing_molecular_graphics 'Bruker SHELXTL'
_computing_publication_material 'Bruker SHELXTL'
_computing_structure_refinement 'SHELXL-97 (Sheldrick, 1997)'
_computing_structure_solution 'SHELXS-97 (Sheldrick, 1990)'
_diffrn_ambient_temperature 293(2)
_diffrn_measured_fraction_theta_full 0.998
_diffrn_measured_fraction_theta_max 0.998
_diffrn_measurement_device_type 'SuperNova, Dual, Cu at zero, Eos'
_diffrn_measurement_method '\w scans'
_diffrn_radiation_monochromator graphite
_diffrn_radiation_source 'fine-focus sealed tube'
_diffrn_radiation_type MoK\a
_diffrn_radiation_wavelength 0.71073
_diffrn_reflns_av_R_equivalents 0.0340
_diffrn_reflns_av_sigmaI/netI 0.0566
_diffrn_reflns_limit_h_max 37
_diffrn_reflns_limit_h_min -37
_diffrn_reflns_limit_k_max 15
_diffrn_reflns_limit_k_min -18
_diffrn_reflns_limit_l_max 34
_diffrn_reflns_limit_l_min -21
_diffrn_reflns_number 25503
_diffrn_reflns_theta_full 26.00
_diffrn_reflns_theta_max 26.00
_diffrn_reflns_theta_min 3.30
_exptl_absorpt_coefficient_mu 0.762
_exptl_absorpt_correction_T_max 1.00000
_exptl_absorpt_correction_T_min 0.85140
_exptl_absorpt_correction_type multi-scan
_exptl_crystal_colour 'pale yellow'
_exptl_crystal_density_diffrn 1.240
_exptl_crystal_density_method 'not measured'
_exptl_crystal_description block
_exptl_crystal_F_000 4696
_exptl_crystal_size_max 0.22
_exptl_crystal_size_mid 0.18
_exptl_crystal_size_min 0.16
_refine_diff_density_max 1.210
_refine_diff_density_min -0.662
_refine_diff_density_rms 0.085
_refine_ls_extinction_method none
_refine_ls_goodness_of_fit_ref 1.004
_refine_ls_hydrogen_treatment mixed
_refine_ls_matrix_type full
_refine_ls_number_parameters 672
_refine_ls_number_reflns 11797
_refine_ls_number_restraints 2
_refine_ls_restrained_S_all 1.004
_refine_ls_R_factor_all 0.0569
_refine_ls_R_factor_gt 0.0414
_refine_ls_shift/su_max 0.001
_refine_ls_shift/su_mean 0.000
_refine_ls_structure_factor_coef Fsqd
_refine_ls_weighting_details 'calc w=1/[\s^2^(Fo^2^)+(0.0780P)^2^+0.0000P] where P=(Fo^2^+2Fc^2^)/3'
_refine_ls_weighting_scheme calc
_refine_ls_wR_factor_gt 0.1154
_refine_ls_wR_factor_ref 0.1289
_reflns_number_gt 9442
_reflns_number_total 11797
_reflns_threshold_expression >2sigma(I)
_cod_data_source_file c6dt01486k1.cif
_cod_data_source_block hy152
_cod_depositor_comments 'Adding full bibliography for 7039431--7039442.cif.'
_cod_original_cell_volume 12023.7(6)
_cod_original_sg_symbol_H-M 'C 2/c'
_cod_database_code 7039442

loop_
_symmetry_equiv_pos_as_xyz
'x, y, z'
'-x, y, -z+1/2'
'x+1/2, y+1/2, z'
'-x+1/2, y+1/2, -z+1/2'
'-x, -y, -z'
'x, -y, z-1/2'
'-x+1/2, -y+1/2, -z'
'x+1/2, -y+1/2, z-1/2'

loop_
_atom_site_label
_atom_site_type_symbol
_atom_site_fract_x
_atom_site_fract_y
_atom_site_fract_z
_atom_site_U_iso_or_equiv
_atom_site_adp_type
_atom_site_occupancy
_atom_site_symmetry_multiplicity
_atom_site_calc_flag
_atom_site_refinement_flags
_atom_site_disorder_assembly
_atom_site_disorder_group
La1 La 0.206504(6) 0.334368(13) 0.028963(6) 0.01825(8) Uani 1 1 d . . .
O1 O 0.16927(7) 0.32832(15) -0.05972(8) 0.0213(5) Uani 1 1 d . . .
O2 O 0.18332(8) 0.32680(16) 0.09804(8) 0.0257(6) Uani 1 1 d . . .
O3 O 0.22625(8) 0.17261(15) 0.01598(8) 0.0212(5) Uani 1 1 d . . .
O4 O 0.20912(9) 0.02645(19) 0.02003(11) 0.0400(7) Uani 1 1 d . . .
O5 O 0.28916(8) 0.3058(2) 0.09095(9) 0.0302(6) Uani 1 1 d . . .
H5 H 0.3068(14) 0.267(3) 0.0819(15) 0.042(12) Uiso 1 1 d . . .
O6 O 0.24081(8) 0.49189(18) 0.03923(10) 0.0336(6) Uani 1 1 d . . .
H6 H 0.2571(13) 0.486(3) 0.0225(13) 0.029(11) Uiso 1 1 d . . .
O7 O 0.13527(8) 0.44561(17) 0.00901(8) 0.0308(6) Uani 1 1 d . . .
H7 H 0.1533 0.4062 0.0240 0.046 Uiso 1 1 calc R . .
O8 O 0.1759(2) -0.1190(4) 0.06278(19) 0.145(2) Uani 1 1 d U . .
H8A H 0.1850 -0.0769 0.0496 0.217 Uiso 1 1 calc R . .
N1 N 0.13631(8) 0.21452(19) 0.01425(9) 0.0183(6) Uani 1 1 d . . .
C1 C 0.12307(11) 0.3362(2) -0.08311(11) 0.0198(7) Uani 1 1 d . . .
C2 C 0.10373(11) 0.4072(2) -0.11721(11) 0.0229(7) Uani 1 1 d . . .
C3 C 0.05513(11) 0.4112(3) -0.13785(12) 0.0272(8) Uani 1 1 d . . .
H3A H 0.0422 0.4583 -0.1597 0.033 Uiso 1 1 calc R . .
C4 C 0.02468(12) 0.3486(3) -0.12764(12) 0.0284(8) Uani 1 1 d . . .
C5 C 0.04479(11) 0.2787(3) -0.09505(11) 0.0259(8) Uani 1 1 d . . .
H5A H 0.0257 0.2355 -0.0880 0.031 Uiso 1 1 calc R . .
C6 C 0.09302(10) 0.2721(2) -0.07276(11) 0.0204(7) Uani 1 1 d . . .
C7 C 0.11430(11) 0.1928(2) -0.04060(11) 0.0209(7) Uani 1 1 d . . .
H7A H 0.1378 0.1668 -0.0529 0.025 Uiso 1 1 calc R . .
H7B H 0.0903 0.1478 -0.0441 0.025 Uiso 1 1 calc R . .
C8 C 0.09790(10) 0.2403(2) 0.03377(11) 0.0222(7) Uani 1 1 d . . .
H8B H 0.0748 0.1927 0.0251 0.027 Uiso 1 1 calc R . .
H8C H 0.0832 0.2939 0.0161 0.027 Uiso 1 1 calc R . .
C9 C 0.11036(10) 0.2581(2) 0.08946(11) 0.0213(7) Uani 1 1 d . . .
C10 C 0.07682(11) 0.2319(2) 0.11124(12) 0.0238(7) Uani 1 1 d . . .
H10A H 0.0520 0.1963 0.0927 0.029 Uiso 1 1 calc R . .
C11 C 0.07958(11) 0.2574(3) 0.15959(12) 0.0277(8) Uani 1 1 d . . .
C12 C 0.11778(13) 0.3089(3) 0.18594(12) 0.0332(9) Uani 1 1 d . . .
H12A H 0.1195 0.3285 0.2178 0.040 Uiso 1 1 calc R . .
C13 C 0.15374(12) 0.3332(3) 0.16790(13) 0.0286(9) Uani 1 1 d . . .
C14 C 0.14997(11) 0.3068(3) 0.11798(12) 0.0234(7) Uani 1 1 d . . .
C15 C 0.16007(11) 0.1345(2) 0.04059(12) 0.0235(7) Uani 1 1 d . . .
H15A H 0.1382 0.0849 0.0341 0.028 Uiso 1 1 calc R . .
H15B H 0.1709 0.1458 0.0764 0.028 Uiso 1 1 calc R . .
C16 C 0.20151(11) 0.1083(3) 0.02399(11) 0.0239(8) Uani 1 1 d . . .
C17 C 0.13438(11) 0.4760(3) -0.13288(12) 0.0279(8) Uani 1 1 d . . .
C18 C 0.10558(13) 0.5418(3) -0.17260(13) 0.0344(9) Uani 1 1 d . . .
H18A H 0.0871 0.5090 -0.2016 0.052 Uiso 1 1 calc R . .
H18B H 0.1261 0.5820 -0.1820 0.052 Uiso 1 1 calc R . .
H18C H 0.0854 0.5757 -0.1592 0.052 Uiso 1 1 calc R . .
C19 C 0.16329(13) 0.5311(3) -0.08738(14) 0.0385(10) Uani 1 1 d . . .
H19A H 0.1428 0.5629 -0.0735 0.058 Uiso 1 1 calc R . .
H19B H 0.1823 0.5734 -0.0977 0.058 Uiso 1 1 calc R . .
H19C H 0.1829 0.4916 -0.0625 0.058 Uiso 1 1 calc R . .
C20 C 0.16786(12) 0.4263(3) -0.15475(14) 0.0367(9) Uani 1 1 d . . .
H20A H 0.1502 0.3916 -0.1833 0.055 Uiso 1 1 calc R . .
H20B H 0.1876 0.3870 -0.1297 0.055 Uiso 1 1 calc R . .
H20C H 0.1867 0.4692 -0.1648 0.055 Uiso 1 1 calc R . .
C21 C -0.02834(12) 0.3594(3) -0.15226(13) 0.0351(9) Uani 1 1 d . . .
C22 C -0.05492(14) 0.2775(4) -0.1434(2) 0.0673(15) Uani 1 1 d . . .
H22A H -0.0455 0.2253 -0.1577 0.101 Uiso 1 1 calc R . .
H22B H -0.0878 0.2870 -0.1589 0.101 Uiso 1 1 calc R . .
H22C H -0.0481 0.2687 -0.1080 0.101 Uiso 1 1 calc R . .
C23 C -0.04438(14) 0.4415(4) -0.12913(17) 0.0587(13) Uani 1 1 d . . .
H23A H -0.0282 0.4940 -0.1344 0.088 Uiso 1 1 calc R . .
H23B H -0.0376 0.4321 -0.0938 0.088 Uiso 1 1 calc R . .
H23C H -0.0773 0.4498 -0.1447 0.088 Uiso 1 1 calc R . .
C24 C -0.04079(14) 0.3745(4) -0.20826(14) 0.0581(14) Uani 1 1 d . . .
H24A H -0.0311 0.3235 -0.2233 0.087 Uiso 1 1 calc R . .
H24B H -0.0253 0.4274 -0.2142 0.087 Uiso 1 1 calc R . .
H24C H -0.0739 0.3821 -0.2228 0.087 Uiso 1 1 calc R . .
C25 C 0.04152(12) 0.2337(3) 0.18294(13) 0.0319(9) Uani 1 1 d . . .
C26 C 0.01440(16) 0.3186(3) 0.18603(19) 0.0549(14) Uani 1 1 d . . .
H26A H -0.0093 0.3043 0.2006 0.082 Uiso 1 1 calc R . .
H26B H 0.0001 0.3425 0.1529 0.082 Uiso 1 1 calc R . .
H26C H 0.0353 0.3624 0.2065 0.082 Uiso 1 1 calc R . .
C27 C 0.0071(2) 0.1652(4) 0.1519(2) 0.082(2) Uani 1 1 d . . .
H27A H -0.0159 0.1525 0.1677 0.123 Uiso 1 1 calc R . .
H27B H 0.0234 0.1109 0.1496 0.123 Uiso 1 1 calc R . .
H27C H -0.0079 0.1888 0.1189 0.123 Uiso 1 1 calc R . .
C28 C 0.06418(16) 0.1979(4) 0.23609(17) 0.0601(14) Uani 1 1 d . . .
H28A H 0.0404 0.1835 0.2506 0.090 Uiso 1 1 calc R . .
H28B H 0.0846 0.2428 0.2562 0.090 Uiso 1 1 calc R . .
H28C H 0.0818 0.1448 0.2350 0.090 Uiso 1 1 calc R . .
C29 C 0.19694(13) 0.3824(3) 0.20165(13) 0.0440(11) Uani 1 1 d . . .
C30 C 0.23783(14) 0.3144(4) 0.21415(15) 0.0560(14) Uani 1 1 d . . .
H30A H 0.2299 0.2620 0.2296 0.084 Uiso 1 1 calc R . .
H30B H 0.2653 0.3417 0.2368 0.084 Uiso 1 1 calc R . .
H30C H 0.2436 0.2974 0.1838 0.084 Uiso 1 1 calc R . .
C31 C 0.19107(15) 0.4131(4) 0.25168(15) 0.0701(18) Uani 1 1 d . . .
H31A H 0.1841 0.3620 0.2688 0.105 Uiso 1 1 calc R . .
H31B H 0.1660 0.4557 0.2450 0.105 Uiso 1 1 calc R . .
H31C H 0.2194 0.4406 0.2724 0.105 Uiso 1 1 calc R . .
C32 C 0.20803(15) 0.4676(3) 0.17689(16) 0.0515(12) Uani 1 1 d . . .
H32A H 0.1821 0.5084 0.1696 0.077 Uiso 1 1 calc R . .
H32B H 0.2136 0.4518 0.1463 0.077 Uiso 1 1 calc R . .
H32C H 0.2353 0.4960 0.1993 0.077 Uiso 1 1 calc R . .
C33 C 0.31082(13) 0.3342(3) 0.14233(13) 0.0346(10) Uani 1 1 d . . .
H33A H 0.3121 0.2833 0.1643 0.042 Uiso 1 1 calc R . .
H33B H 0.2915 0.3799 0.1502 0.042 Uiso 1 1 calc R . .
C34 C 0.35911(12) 0.3709(3) 0.15296(12) 0.0316(9) Uani 1 1 d . . .
C35 C 0.39740(14) 0.3221(3) 0.18127(15) 0.0414(10) Uani 1 1 d . . .
H35A H 0.3932 0.2657 0.1933 0.050 Uiso 1 1 calc R . .
C36 C 0.44203(15) 0.3568(4) 0.19184(17) 0.0553(13) Uani 1 1 d . . .
H36A H 0.4676 0.3231 0.2107 0.066 Uiso 1 1 calc R . .
C37 C 0.44877(16) 0.4402(4) 0.1746(2) 0.0625(14) Uani 1 1 d . . .
H37A H 0.4786 0.4641 0.1828 0.075 Uiso 1 1 calc R . .
C38 C 0.41120(17) 0.4880(4) 0.1455(2) 0.0664(14) Uani 1 1 d . . .
H38A H 0.4158 0.5437 0.1329 0.080 Uiso 1 1 calc R . .
C39 C 0.36652(14) 0.4546(3) 0.13441(16) 0.0477(11) Uani 1 1 d . . .
H39A H 0.3413 0.4879 0.1146 0.057 Uiso 1 1 calc R . .
C40 C 0.22885(14) 0.5831(3) 0.04695(17) 0.0444(10) Uani 1 1 d . . .
H40A H 0.2082 0.5834 0.0669 0.053 Uiso 1 1 calc R . .
H40B H 0.2126 0.6106 0.0148 0.053 Uiso 1 1 calc R . .
C41 C 0.27171(14) 0.6360(3) 0.07313(16) 0.0384(9) Uani 1 1 d . . .
C42 C 0.28507(19) 0.6481(3) 0.12489(18) 0.0574(13) Uani 1 1 d . . .
H42A H 0.2664 0.6251 0.1424 0.069 Uiso 1 1 calc R . .
C43 C 0.3252(2) 0.6934(4) 0.1506(2) 0.0782(17) Uani 1 1 d . . .
H43A H 0.3327 0.7040 0.1849 0.094 Uiso 1 1 calc R . .
C44 C 0.3533(2) 0.7218(4) 0.1260(3) 0.0801(18) Uani 1 1 d . . .
H44A H 0.3816 0.7479 0.1442 0.096 Uiso 1 1 calc R . .
C45 C 0.3420(2) 0.7139(4) 0.0748(3) 0.0774(17) Uani 1 1 d . . .
H45A H 0.3615 0.7370 0.0582 0.093 Uiso 1 1 calc R . .
C46 C 0.29999(19) 0.6697(3) 0.0482(2) 0.0579(13) Uani 1 1 d . . .
H46A H 0.2915 0.6635 0.0136 0.070 Uiso 1 1 calc R . .
C47 C 0.11161(13) 0.4829(3) 0.04147(13) 0.0366(9) Uani 1 1 d . . .
H47A H 0.1340 0.4930 0.0746 0.044 Uiso 1 1 calc R . .
H47B H 0.0886 0.4403 0.0448 0.044 Uiso 1 1 calc R . .
C48 C 0.08806(12) 0.5697(3) 0.02118(13) 0.0316(9) Uani 1 1 d . . .
C49 C 0.10824(14) 0.6512(3) 0.03988(16) 0.0447(11) Uani 1 1 d . . .
H49A H 0.1373 0.6521 0.0647 0.054 Uiso 1 1 calc R . .
C50 C 0.08583(16) 0.7315(3) 0.02224(19) 0.0548(12) Uani 1 1 d . . .
H50A H 0.0999 0.7859 0.0348 0.066 Uiso 1 1 calc R . .
C51 C 0.04211(16) 0.7301(3) -0.01434(17) 0.0493(11) Uani 1 1 d . . .
H51A H 0.0266 0.7837 -0.0259 0.059 Uiso 1 1 calc R . .
C52 C 0.02179(15) 0.6495(3) -0.03349(15) 0.0453(11) Uani 1 1 d . . .
H52A H -0.0073 0.6488 -0.0583 0.054 Uiso 1 1 calc R . .
C53 C 0.04455(14) 0.5694(3) -0.01597(14) 0.0384(9) Uani 1 1 d . . .
H53A H 0.0307 0.5151 -0.0291 0.046 Uiso 1 1 calc R . .
C54 C 0.2050(3) -0.1273(7) 0.1136(3) 0.129(3) Uani 1 1 d U . .
H54A H 0.2355 -0.1028 0.1172 0.155 Uiso 1 1 calc R . .
H54B H 0.2088 -0.1904 0.1226 0.155 Uiso 1 1 calc R . .
C55 C 0.18511(18) -0.0792(5) 0.1488(2) 0.0704(16) Uani 1 1 d . B .
C56 C 0.1945(3) 0.0086(6) 0.1579(3) 0.110(3) Uani 1 1 d . . .
H56A H 0.2135 0.0310 0.1405 0.132 Uiso 1 1 calc R A 1
C57' C 0.1688(7) 0.0554(15) 0.2014(7) 0.086(6) Uani 0.50 1 d P B 1
H57A H 0.1721 0.1147 0.2125 0.103 Uiso 0.50 1 calc PR B 1
C57 C 0.1851(8) 0.0623(14) 0.1816(6) 0.101(7) Uani 0.50 1 d P B 1
H57B H 0.1938 0.1225 0.1845 0.122 Uiso 0.50 1 calc PR B 1
C58 C 0.1486(4) 0.0036(10) 0.2130(4) 0.145(4) Uani 1 1 d U . .
H58A H 0.1331 0.0247 0.2343 0.174 Uiso 1 1 calc R B 1
C59 C 0.1418(3) -0.0881(8) 0.2019(3) 0.124(3) Uani 1 1 d U B .
H59A H 0.1249 -0.1230 0.2173 0.148 Uiso 1 1 calc R . .
C60 C 0.1591(2) -0.1235(5) 0.1702(2) 0.0849(19) Uani 1 1 d . . .
H60A H 0.1528 -0.1837 0.1620 0.102 Uiso 1 1 calc R B .
C61 C 0.0183(4) 0.9877(8) 0.0347(4) 0.065(3) Uiso 0.50 1 d P . .
C62 C 0.0559(6) 0.9668(11) 0.0393(7) 0.111(5) Uiso 0.50 1 d P . .
C63 C 0.0262(4) 0.9942(7) -0.0206(4) 0.044(2) Uiso 0.50 1 d P . .
C64 C 0.0511(5) 0.9768(10) -0.0015(6) 0.083(4) Uiso 0.50 1 d P . .
C65 C 0.0102(5) 1.0068(9) -0.0502(5) 0.082(4) Uiso 0.50 1 d P . .
C66 C 0.0481(4) 0.9641(8) 0.0732(5) 0.182(5) Uiso 1 1 d . . .

loop_
_atom_site_aniso_label
_atom_site_aniso_U_11
_atom_site_aniso_U_22
_atom_site_aniso_U_33
_atom_site_aniso_U_23
_atom_site_aniso_U_13
_atom_site_aniso_U_12
La1 0.01438(12) 0.02436(13) 0.01725(11) -0.00299(8) 0.00688(8) -0.00148(8)
O1 0.0158(11) 0.0298(14) 0.0184(10) 0.0016(10) 0.0057(9) -0.0017(9)
O2 0.0200(12) 0.0401(16) 0.0188(11) -0.0049(10) 0.0089(9) -0.0076(10)
O3 0.0170(12) 0.0248(13) 0.0232(11) -0.0005(10) 0.0083(9) -0.0038(9)
O4 0.0426(16) 0.0276(16) 0.0618(17) -0.0044(14) 0.0338(14) 0.0023(12)
O5 0.0177(12) 0.0467(17) 0.0236(12) -0.0093(12) 0.0031(10) 0.0039(12)
O6 0.0287(14) 0.0268(15) 0.0510(16) -0.0082(13) 0.0208(12) -0.0018(12)
O7 0.0260(13) 0.0355(15) 0.0322(12) -0.0026(12) 0.0112(10) 0.0119(11)
O8 0.164(5) 0.162(5) 0.097(3) 0.005(4) 0.026(3) -0.067(5)
N1 0.0165(13) 0.0257(16) 0.0137(11) 0.0012(12) 0.0065(10) 0.0014(12)
C1 0.0179(16) 0.0270(19) 0.0140(14) -0.0050(14) 0.0046(12) 0.0001(14)
C2 0.0210(16) 0.029(2) 0.0189(15) -0.0025(15) 0.0074(13) -0.0025(15)
C3 0.0226(17) 0.034(2) 0.0222(15) 0.0036(16) 0.0031(13) 0.0007(15)
C4 0.0188(17) 0.044(2) 0.0197(16) -0.0013(16) 0.0026(13) -0.0039(16)
C5 0.0221(17) 0.036(2) 0.0196(15) -0.0035(16) 0.0066(13) -0.0086(16)
C6 0.0181(16) 0.029(2) 0.0131(13) -0.0009(14) 0.0042(12) -0.0002(14)
C7 0.0214(16) 0.0252(18) 0.0165(14) -0.0036(14) 0.0067(12) -0.0060(14)
C8 0.0154(15) 0.031(2) 0.0221(15) -0.0027(15) 0.0091(12) -0.0003(14)
C9 0.0191(16) 0.0276(19) 0.0182(14) 0.0009(15) 0.0076(12) 0.0041(14)
C10 0.0213(17) 0.0270(19) 0.0261(16) 0.0009(16) 0.0118(13) 0.0010(15)
C11 0.0264(18) 0.036(2) 0.0243(16) 0.0009(16) 0.0128(14) 0.0016(16)
C12 0.032(2) 0.055(3) 0.0179(15) -0.0032(18) 0.0148(14) 0.0011(19)
C13 0.0229(18) 0.042(2) 0.0221(16) -0.0033(16) 0.0090(14) -0.0031(16)
C14 0.0217(17) 0.032(2) 0.0209(15) 0.0016(15) 0.0132(13) 0.0035(15)
C15 0.0219(17) 0.0270(19) 0.0252(16) 0.0006(16) 0.0126(13) -0.0028(15)
C16 0.0229(17) 0.031(2) 0.0188(15) -0.0007(15) 0.0081(13) 0.0004(15)
C17 0.0233(17) 0.033(2) 0.0268(16) 0.0058(16) 0.0077(14) -0.0014(15)
C18 0.035(2) 0.034(2) 0.0329(18) 0.0100(18) 0.0089(16) -0.0003(18)
C19 0.040(2) 0.038(2) 0.0339(19) 0.0074(19) 0.0073(16) -0.0144(19)
C20 0.033(2) 0.045(3) 0.0372(19) 0.0109(19) 0.0182(16) 0.0030(18)
C21 0.0183(18) 0.054(3) 0.0306(19) 0.0046(19) 0.0049(14) -0.0010(18)
C22 0.021(2) 0.073(4) 0.092(4) 0.023(3) -0.003(2) -0.011(2)
C23 0.027(2) 0.084(4) 0.064(3) -0.003(3) 0.012(2) 0.010(2)
C24 0.024(2) 0.109(4) 0.032(2) 0.006(3) -0.0041(16) 0.001(2)
C25 0.033(2) 0.043(2) 0.0271(17) -0.0007(18) 0.0198(15) -0.0051(18)
C26 0.042(3) 0.076(4) 0.064(3) 0.019(3) 0.042(2) 0.019(2)
C27 0.088(4) 0.116(5) 0.073(3) -0.041(3) 0.067(3) -0.068(4)
C28 0.045(3) 0.090(4) 0.059(3) 0.036(3) 0.037(2) 0.018(3)
C29 0.034(2) 0.076(3) 0.0245(18) -0.015(2) 0.0134(16) -0.021(2)
C30 0.025(2) 0.106(4) 0.034(2) 0.005(2) 0.0051(17) -0.008(2)
C31 0.052(3) 0.130(5) 0.035(2) -0.040(3) 0.024(2) -0.039(3)
C32 0.048(3) 0.062(3) 0.046(2) -0.026(2) 0.018(2) -0.023(2)
C33 0.027(2) 0.053(3) 0.0222(17) -0.0114(18) 0.0065(15) -0.0033(17)
C34 0.0249(18) 0.046(2) 0.0204(16) -0.0155(18) 0.0024(13) 0.0032(17)
C35 0.036(2) 0.045(3) 0.034(2) -0.0035(19) -0.0014(17) -0.0037(19)
C36 0.023(2) 0.073(4) 0.055(3) -0.010(3) -0.0084(19) 0.005(2)
C37 0.031(2) 0.066(4) 0.082(3) -0.009(3) 0.008(2) -0.017(2)
C38 0.051(3) 0.047(3) 0.094(4) 0.002(3) 0.013(3) -0.016(3)
C39 0.036(2) 0.038(3) 0.060(3) -0.004(2) 0.0027(19) 0.002(2)
C40 0.037(2) 0.028(2) 0.064(3) -0.013(2) 0.011(2) 0.0041(18)
C41 0.038(2) 0.023(2) 0.049(2) -0.010(2) 0.0075(18) 0.0013(18)
C42 0.068(3) 0.042(3) 0.057(3) -0.012(2) 0.014(2) -0.005(2)
C43 0.077(4) 0.079(4) 0.065(3) -0.031(3) 0.004(3) -0.005(3)
C44 0.067(4) 0.056(4) 0.100(5) -0.029(4) 0.003(3) -0.015(3)
C45 0.069(4) 0.049(4) 0.123(5) -0.004(4) 0.042(4) -0.014(3)
C46 0.063(3) 0.040(3) 0.074(3) -0.004(2) 0.027(3) -0.006(2)
C47 0.042(2) 0.041(2) 0.0318(18) -0.0006(18) 0.0187(16) 0.0111(19)
C48 0.0302(19) 0.039(2) 0.0329(18) 0.0014(18) 0.0198(15) 0.0108(17)
C49 0.027(2) 0.053(3) 0.050(2) -0.013(2) 0.0069(18) 0.003(2)
C50 0.049(3) 0.033(3) 0.084(3) -0.011(3) 0.025(3) -0.001(2)
C51 0.050(3) 0.038(3) 0.059(3) 0.004(2) 0.015(2) 0.016(2)
C52 0.039(2) 0.051(3) 0.037(2) 0.003(2) 0.0013(18) 0.006(2)
C53 0.042(2) 0.034(2) 0.0369(19) 0.0023(19) 0.0105(17) 0.0034(19)
C54 0.111(6) 0.177(9) 0.103(4) 0.030(6) 0.039(4) 0.012(6)
C55 0.046(3) 0.093(5) 0.059(3) 0.023(3) -0.002(2) 0.001(3)
C56 0.086(5) 0.090(6) 0.107(6) 0.048(5) -0.032(4) -0.011(5)
C57' 0.078(12) 0.084(12) 0.084(13) 0.044(11) 0.011(8) 0.004(9)
C57 0.138(19) 0.068(12) 0.067(11) 0.005(9) -0.010(9) 0.057(13)
C58 0.103(8) 0.193(9) 0.107(7) -0.029(9) -0.007(5) 0.081(8)
C59 0.088(5) 0.188(9) 0.083(5) 0.011(6) 0.011(4) 0.027(7)
C60 0.065(4) 0.116(6) 0.068(4) 0.015(4) 0.013(3) -0.014(4)

loop_
_atom_type_symbol
_atom_type_description
_atom_type_scat_dispersion_real
_atom_type_scat_dispersion_imag
_atom_type_scat_source
C C 0.0033 0.0016 'International Tables Vol C Tables 4.2.6.8 and 6.1.1.4'
H H 0.0000 0.0000 'International Tables Vol C Tables 4.2.6.8 and 6.1.1.4'
N N 0.0061 0.0033 'International Tables Vol C Tables 4.2.6.8 and 6.1.1.4'
O O 0.0106 0.0060 'International Tables Vol C Tables 4.2.6.8 and 6.1.1.4'
La La -0.2871 2.4523 'International Tables Vol C Tables 4.2.6.8 and 6.1.1.4'

loop_
_geom_angle_atom_site_label_1
_geom_angle_atom_site_label_2
_geom_angle_atom_site_label_3
_geom_angle
_geom_angle_site_symmetry_1
_geom_angle_site_symmetry_3
O2 La1 O1 136.10(8) . .
O2 La1 O3 103.26(8) . .
O1 La1 O3 82.35(7) . .
O2 La1 O6 100.19(8) . .
O1 La1 O6 101.00(8) . .
O3 La1 O6 141.68(8) . .
O2 La1 O5 85.16(8) . .
O1 La1 O5 136.64(7) . .
O3 La1 O5 73.64(8) . .
O6 La1 O5 78.66(9) . .
O2 La1 O7 75.74(8) . .
O1 La1 O7 73.97(7) . .
O3 La1 O7 141.43(7) . .
O6 La1 O7 73.84(8) . .
O5 La1 O7 142.81(8) . .
O2 La1 N1 69.63(7) . .
O1 La1 N1 74.54(7) . .
O3 La1 N1 64.07(7) . .
O6 La1 N1 153.92(8) . .
O5 La1 N1 122.55(8) . .
O7 La1 N1 80.30(8) . .
O2 La1 O3 151.57(7) . 7
O1 La1 O3 71.56(7) . 7
O3 La1 O3 69.51(8) . 7
O6 La1 O3 75.41(7) . 7
O5 La1 O3 66.41(7) . 7
O7 La1 O3 127.57(7) . 7
N1 La1 O3 125.00(7) . 7
C1 O1 La1 124.93(18) . .
C14 O2 La1 148.6(2) . .
C16 O3 La1 120.3(2) . .
C16 O3 La1 128.5(2) . 7
La1 O3 La1 110.49(8) . 7
C33 O5 La1 130.9(2) . .
C33 O5 H5 111(3) . .
La1 O5 H5 117(3) . .
C40 O6 La1 140.6(2) . .
C40 O6 H6 116(3) . .
La1 O6 H6 98(3) . .
C47 O7 La1 130.4(2) . .
C47 O7 H7 109.5 . .
La1 O7 H7 22.6 . .
C54 O8 H8A 109.5 . .
C15 N1 C8 109.7(2) . .
C15 N1 C7 109.1(3) . .
C8 N1 C7 107.1(2) . .
C15 N1 La1 103.05(18) . .
C8 N1 La1 116.4(2) . .
C7 N1 La1 111.30(17) . .
O1 C1 C6 118.6(3) . .
O1 C1 C2 122.1(3) . .
C6 C1 C2 119.3(3) . .
C3 C2 C1 117.5(3) . .
C3 C2 C17 120.3(3) . .
C1 C2 C17 122.2(3) . .
C2 C3 C4 124.0(3) . .
C2 C3 H3A 118.0 . .
C4 C3 H3A 118.0 . .
C5 C4 C3 117.0(3) . .
C5 C4 C21 123.0(3) . .
C3 C4 C21 119.9(3) . .
C4 C5 C6 121.4(3) . .
C4 C5 H5A 119.3 . .
C6 C5 H5A 119.3 . .
C5 C6 C1 120.8(3) . .
C5 C6 C7 120.7(3) . .
C1 C6 C7 118.4(3) . .
C6 C7 N1 114.3(3) . .
C6 C7 H7A 108.7 . .
N1 C7 H7A 108.7 . .
C6 C7 H7B 108.7 . .
N1 C7 H7B 108.7 . .
H7A C7 H7B 107.6 . .
N1 C8 C9 117.8(2) . .
N1 C8 H8B 107.9 . .
C9 C8 H8B 107.9 . .
N1 C8 H8C 107.9 . .
C9 C8 H8C 107.9 . .
H8B C8 H8C 107.2 . .
C10 C9 C14 119.9(3) . .
C10 C9 C8 115.6(3) . .
C14 C9 C8 124.1(3) . .
C11 C10 C9 122.0(3) . .
C11 C10 H10A 119.0 . .
C9 C10 H10A 119.0 . .
C12 C11 C10 116.7(3) . .
C12 C11 C25 120.6(3) . .
C10 C11 C25 122.7(3) . .
C11 C12 C13 124.5(3) . .
C11 C12 H12A 117.8 . .
C13 C12 H12A 117.8 . .
C12 C13 C14 117.8(3) . .
C12 C13 C29 120.8(3) . .
C14 C13 C29 121.4(3) . .
O2 C14 C9 119.7(3) . .
O2 C14 C13 121.4(3) . .
C9 C14 C13 118.9(3) . .
N1 C15 C16 111.8(3) . .
N1 C15 H15A 109.3 . .
C16 C15 H15A 109.3 . .
N1 C15 H15B 109.3 . .
C16 C15 H15B 109.3 . .
H15A C15 H15B 107.9 . .
O4 C16 O3 125.2(3) . .
O4 C16 C15 118.0(3) . .
O3 C16 C15 116.8(3) . .
C18 C17 C19 107.7(3) . .
C18 C17 C20 108.0(3) . .
C19 C17 C20 108.6(3) . .
C18 C17 C2 112.4(3) . .
C19 C17 C2 110.5(3) . .
C20 C17 C2 109.5(3) . .
C17 C18 H18A 109.5 . .
C17 C18 H18B 109.5 . .
H18A C18 H18B 109.5 . .
C17 C18 H18C 109.5 . .
H18A C18 H18C 109.5 . .
H18B C18 H18C 109.5 . .
C17 C19 H19A 109.5 . .
C17 C19 H19B 109.5 . .
H19A C19 H19B 109.5 . .
C17 C19 H19C 109.5 . .
H19A C19 H19C 109.5 . .
H19B C19 H19C 109.5 . .
C17 C20 H20A 109.5 . .
C17 C20 H20B 109.5 . .
H20A C20 H20B 109.5 . .
C17 C20 H20C 109.5 . .
H20A C20 H20C 109.5 . .
H20B C20 H20C 109.5 . .
C24 C21 C22 108.9(4) . .
C24 C21 C23 108.5(4) . .
C22 C21 C23 108.0(4) . .
C24 C21 C4 110.8(3) . .
C22 C21 C4 111.9(3) . .
C23 C21 C4 108.7(3) . .
C21 C22 H22A 109.5 . .
C21 C22 H22B 109.5 . .
H22A C22 H22B 109.5 . .
C21 C22 H22C 109.5 . .
H22A C22 H22C 109.5 . .
H22B C22 H22C 109.5 . .
C21 C23 H23A 109.5 . .
C21 C23 H23B 109.5 . .
H23A C23 H23B 109.5 . .
C21 C23 H23C 109.5 . .
H23A C23 H23C 109.5 . .
H23B C23 H23C 109.5 . .
C21 C24 H24A 109.5 . .
C21 C24 H24B 109.5 . .
H24A C24 H24B 109.5 . .
C21 C24 H24C 109.5 . .
H24A C24 H24C 109.5 . .
H24B C24 H24C 109.5 . .
C27 C25 C26 107.9(4) . .
C27 C25 C28 109.7(4) . .
C26 C25 C28 108.2(3) . .
C27 C25 C11 112.2(3) . .
C26 C25 C11 109.1(3) . .
C28 C25 C11 109.7(3) . .
C25 C26 H26A 109.5 . .
C25 C26 H26B 109.5 . .
H26A C26 H26B 109.5 . .
C25 C26 H26C 109.5 . .
H26A C26 H26C 109.5 . .
H26B C26 H26C 109.5 . .
C25 C27 H27A 109.5 . .
C25 C27 H27B 109.5 . .
H27A C27 H27B 109.5 . .
C25 C27 H27C 109.5 . .
H27A C27 H27C 109.5 . .
H27B C27 H27C 109.5 . .
C25 C28 H28A 109.5 . .
C25 C28 H28B 109.5 . .
H28A C28 H28B 109.5 . .
C25 C28 H28C 109.5 . .
H28A C28 H28C 109.5 . .
H28B C28 H28C 109.5 . .
C13 C29 C32 112.5(3) . .
C13 C29 C31 112.2(3) . .
C32 C29 C31 106.1(4) . .
C13 C29 C30 106.8(4) . .
C32 C29 C30 111.4(3) . .
C31 C29 C30 107.9(4) . .
C29 C30 H30A 109.5 . .
C29 C30 H30B 109.5 . .
H30A C30 H30B 109.5 . .
C29 C30 H30C 109.5 . .
H30A C30 H30C 109.5 . .
H30B C30 H30C 109.5 . .
C29 C31 H31A 109.5 . .
C29 C31 H31B 109.5 . .
H31A C31 H31B 109.5 . .
C29 C31 H31C 109.5 . .
H31A C31 H31C 109.5 . .
H31B C31 H31C 109.5 . .
C29 C32 H32A 109.5 . .
C29 C32 H32B 109.5 . .
H32A C32 H32B 109.5 . .
C29 C32 H32C 109.5 . .
H32A C32 H32C 109.5 . .
H32B C32 H32C 109.5 . .
O5 C33 C34 113.8(3) . .
O5 C33 H33A 108.8 . .
C34 C33 H33A 108.8 . .
O5 C33 H33B 108.8 . .
C34 C33 H33B 108.8 . .
H33A C33 H33B 107.7 . .
C35 C34 C39 118.5(4) . .
C35 C34 C33 120.5(4) . .
C39 C34 C33 121.0(3) . .
C34 C35 C36 120.5(4) . .
C34 C35 H35A 119.7 . .
C36 C35 H35A 119.7 . .
C37 C36 C35 120.5(4) . .
C37 C36 H36A 119.8 . .
C35 C36 H36A 119.8 . .
C38 C37 C36 119.5(4) . .
C38 C37 H37A 120.3 . .
C36 C37 H37A 120.3 . .
C37 C38 C39 120.9(5) . .
C37 C38 H38A 119.6 . .
C39 C38 H38A 119.6 . .
C38 C39 C34 120.1(4) . .
C38 C39 H39A 119.9 . .
C34 C39 H39A 119.9 . .
O6 C40 C41 110.5(3) . .
O6 C40 H40A 109.5 . .
C41 C40 H40A 109.5 . .
O6 C40 H40B 109.5 . .
C41 C40 H40B 109.5 . .
H40A C40 H40B 108.1 . .
C46 C41 C42 118.2(4) . .
C46 C41 C40 122.0(4) . .
C42 C41 C40 119.7(4) . .
C43 C42 C41 121.5(5) . .
C43 C42 H42A 119.3 . .
C41 C42 H42A 119.3 . .
C44 C43 C42 119.3(5) . .
C44 C43 H43A 120.4 . .
C42 C43 H43A 120.4 . .
C43 C44 C45 122.5(6) . .
C43 C44 H44A 118.8 . .
C45 C44 H44A 118.8 . .
C44 C45 C46 118.0(5) . .
C44 C45 H45A 121.0 . .
C46 C45 H45A 121.0 . .
C41 C46 C45 120.4(5) . .
C41 C46 H46A 119.8 . .
C45 C46 H46A 119.8 . .
O7 C47 C48 111.3(3) . .
O7 C47 H47A 109.4 . .
C48 C47 H47A 109.4 . .
O7 C47 H47B 109.4 . .
C48 C47 H47B 109.4 . .
H47A C47 H47B 108.0 . .
C49 C48 C53 118.9(4) . .
C49 C48 C47 121.0(4) . .
C53 C48 C47 120.1(4) . .
C48 C49 C50 121.0(4) . .
C48 C49 H49A 119.5 . .
C50 C49 H49A 119.5 . .
C49 C50 C51 119.5(4) . .
C49 C50 H50A 120.3 . .
C51 C50 H50A 120.3 . .
C52 C51 C50 120.1(4) . .
C52 C51 H51A 119.9 . .
C50 C51 H51A 119.9 . .
C51 C52 C53 120.2(4) . .
C51 C52 H52A 119.9 . .
C53 C52 H52A 119.9 . .
C52 C53 C48 120.4(4) . .
C52 C53 H53A 119.8 . .
C48 C53 H53A 119.8 . .
O8 C54 C55 111.9(7) . .
O8 C54 H54A 109.2 . .
C55 C54 H54A 109.2 . .
O8 C54 H54B 109.2 . .
C55 C54 H54B 109.2 . .
H54A C54 H54B 107.9 . .
C60 C55 C56 121.3(8) . .
C60 C55 C54 119.7(8) . .
C56 C55 C54 119.1(8) . .
C57 C56 C55 136.0(15) . .
C57 C56 C57' 22.6(16) . .
C55 C56 C57' 113.4(9) . .
C57 C56 H56A 112.0 . .
C55 C56 H56A 112.0 . .
C57' C56 H56A 134.6 . .
C58 C57' C56 110(2) . .
C58 C57' H57A 125.1 . .
C56 C57' H57A 125.1 . .
C56 C57 C58 104.6(17) . .
C56 C57 H57B 127.7 . .
C58 C57 H57B 127.7 . .
C57' C58 C59 132.6(17) . .
C57' C58 C57 17.5(16) . .
C59 C58 C57 115.2(10) . .
C57' C58 H58A 113.7 . .
C59 C58 H58A 113.7 . .
C57 C58 H58A 131.1 . .
C60 C59 C58 119.2(10) . .
C60 C59 H59A 120.4 . .
C58 C59 H59A 120.4 . .
C59 C60 C55 123.8(9) . .
C59 C60 H60A 118.1 . .
C55 C60 H60A 118.1 . .
C65 C61 C62 149.5(16) 5_575 .
C65 C61 C66 96.8(13) 5_575 .
C62 C61 C66 53.0(10) . .
C65 C61 C63 39.7(8) 5_575 5_575
C62 C61 C63 169.0(15) . 5_575
C66 C61 C63 136.4(12) . 5_575
C65 C61 C64 166.4(13) 5_575 .
C62 C61 C64 42.8(10) . .
C66 C61 C64 95.8(11) . .
C63 C61 C64 127.3(10) 5_575 .
C65 C61 C63 138.6(13) 5_575 .
C62 C61 C63 71.3(11) . .
C66 C61 C63 124.3(12) . .
C63 C61 C63 98.9(8) 5_575 .
C64 C61 C63 28.5(5) . .
C65 C61 C61 97.0(13) 5_575 5_575
C62 C61 C61 112.8(14) . 5_575
C66 C61 C61 165.4(14) . 5_575
C63 C61 C61 57.3(7) 5_575 5_575
C64 C61 C61 70.0(8) . 5_575
C63 C61 C61 41.6(6) . 5_575
C66 C62 C64 160(2) . .
C66 C62 C61 66.8(13) . .
C64 C62 C61 93.1(17) . .
C66 C62 C63 135.3(17) . .
C64 C62 C63 24.6(9) . .
C61 C62 C63 68.4(11) . .
C64 C63 C65 147(2) . .
C64 C63 C61 155.7(16) . 5_575
C65 C63 C61 56.3(12) . 5_575
C64 C63 C61 75.4(13) . .
C65 C63 C61 137.3(15) . .
C61 C63 C61 81.1(8) 5_575 .
C64 C63 C62 35.1(12) . .
C65 C63 C62 177.0(16) . .
C61 C63 C62 121.1(10) 5_575 .
C61 C63 C62 40.2(6) . .
C63 C64 C62 120.2(19) . .
C63 C64 C65 16.6(10) . .
C62 C64 C65 136.8(16) . .
C63 C64 C61 76.1(13) . .
C62 C64 C61 44.1(10) . .
C65 C64 C61 92.7(10) . .
C63 C65 C61 84.0(15) . 5_575
C63 C65 C64 16.1(10) . .
C61 C65 C64 99.9(13) 5_575 .
C63 C65 C66 128.3(16) . 5_575
C61 C65 C66 44.4(8) 5_575 5_575
C64 C65 C66 144.3(11) . 5_575
C62 C66 C61 60.2(12) . .
C62 C66 C65 98.9(14) . 5_575
C61 C66 C65 38.8(8) . 5_575

loop_
_geom_bond_atom_site_label_1
_geom_bond_atom_site_label_2
_geom_bond_distance
_geom_bond_site_symmetry_2
La1 O2 2.277(2) .
La1 O1 2.385(2) .
La1 O3 2.536(2) .
La1 O6 2.543(3) .
La1 O5 2.583(2) .
La1 O7 2.633(2) .
La1 N1 2.704(3) .
La1 O3 2.730(2) 7
O1 C1 1.346(4) .
O2 C14 1.340(4) .
O3 C16 1.280(4) .
O3 La1 2.730(2) 7
O4 C16 1.252(4) .
O5 C33 1.444(4) .
O5 H5 0.88(4) .
O6 C40 1.439(4) .
O6 H6 0.79(3) .
O7 C47 1.444(4) .
O7 H7 0.8200 .
O8 C54 1.423(8) .
O8 H8A 0.8200 .
N1 C15 1.463(4) .
N1 C8 1.491(3) .
N1 C7 1.506(4) .
C1 C6 1.414(4) .
C1 C2 1.420(5) .
C2 C3 1.399(4) .
C2 C17 1.541(4) .
C3 C4 1.406(5) .
C3 H3A 0.9300 .
C4 C5 1.390(5) .
C4 C21 1.539(5) .
C5 C6 1.395(4) .
C5 H5A 0.9300 .
C6 C7 1.500(5) .
C7 H7A 0.9700 .
C7 H7B 0.9700 .
C8 C9 1.513(4) .
C8 H8B 0.9700 .
C8 H8C 0.9700 .
C9 C10 1.403(4) .
C9 C14 1.410(5) .
C10 C11 1.390(4) .
C10 H10A 0.9300 .
C11 C12 1.386(5) .
C11 C25 1.544(4) .
C12 C13 1.392(5) .
C12 H12A 0.9300 .
C13 C14 1.428(5) .
C13 C29 1.532(5) .
C15 C16 1.527(4) .
C15 H15A 0.9700 .
C15 H15B 0.9700 .
C17 C18 1.529(5) .
C17 C19 1.534(5) .
C17 C20 1.537(5) .
C18 H18A 0.9600 .
C18 H18B 0.9600 .
C18 H18C 0.9600 .
C19 H19A 0.9600 .
C19 H19B 0.9600 .
C19 H19C 0.9600 .
C20 H20A 0.9600 .
C20 H20B 0.9600 .
C20 H20C 0.9600 .
C21 C24 1.515(5) .
C21 C22 1.526(6) .
C21 C23 1.537(6) .
C22 H22A 0.9600 .
C22 H22B 0.9600 .
C22 H22C 0.9600 .
C23 H23A 0.9600 .
C23 H23B 0.9600 .
C23 H23C 0.9600 .
C24 H24A 0.9600 .
C24 H24B 0.9600 .
C24 H24C 0.9600 .
C25 C27 1.516(6) .
C25 C26 1.526(6) .
C25 C28 1.526(5) .
C26 H26A 0.9600 .
C26 H26B 0.9600 .
C26 H26C 0.9600 .
C27 H27A 0.9600 .
C27 H27B 0.9600 .
C27 H27C 0.9600 .
C28 H28A 0.9600 .
C28 H28B 0.9600 .
C28 H28C 0.9600 .
C29 C32 1.537(6) .
C29 C31 1.546(5) .
C29 C30 1.550(6) .
C30 H30A 0.9600 .
C30 H30B 0.9600 .
C30 H30C 0.9600 .
C31 H31A 0.9600 .
C31 H31B 0.9600 .
C31 H31C 0.9600 .
C32 H32A 0.9600 .
C32 H32B 0.9600 .
C32 H32C 0.9600 .
C33 C34 1.499(5) .
C33 H33A 0.9700 .
C33 H33B 0.9700 .
C34 C35 1.381(6) .
C34 C39 1.397(6) .
C35 C36 1.387(6) .
C35 H35A 0.9300 .
C36 C37 1.373(7) .
C36 H36A 0.9300 .
C37 C38 1.367(7) .
C37 H37A 0.9300 .
C38 C39 1.381(6) .
C38 H38A 0.9300 .
C39 H39A 0.9300 .
C40 C41 1.494(5) .
C40 H40A 0.9700 .
C40 H40B 0.9700 .
C41 C46 1.368(6) .
C41 C42 1.392(6) .
C42 C43 1.375(7) .
C42 H42A 0.9300 .
C43 C44 1.329(8) .
C43 H43A 0.9300 .
C44 C45 1.375(8) .
C44 H44A 0.9300 .
C45 C46 1.415(7) .
C45 H45A 0.9300 .
C46 H46A 0.9300 .
C47 C48 1.497(5) .
C47 H47A 0.9700 .
C47 H47B 0.9700 .
C48 C49 1.384(6) .
C48 C53 1.393(5) .
C49 C50 1.384(6) .
C49 H49A 0.9300 .
C50 C51 1.390(6) .
C50 H50A 0.9300 .
C51 C52 1.376(6) .
C51 H51A 0.9300 .
C52 C53 1.386(6) .
C52 H52A 0.9300 .
C53 H53A 0.9300 .
C54 C55 1.497(10) .
C54 H54A 0.9700 .
C54 H54B 0.9700 .
C55 C60 1.316(7) .
C55 C56 1.345(10) .
C56 C57 1.135(17) .
C56 C57' 1.79(2) .
C56 H56A 0.9300 .
C57' C58 1.098(19) .
C57' H57A 0.9300 .
C57 C58 1.85(2) .
C57 H57B 0.9300 .
C58 C59 1.400(13) .
C58 H58A 0.9300 .
C59 C60 1.287(9) .
C59 H59A 0.9300 .
C60 H60A 0.9300 .
C61 C65 1.092(14) 5_575
C61 C62 1.149(17) .
C61 C66 1.218(15) .
C61 C63 1.305(15) 5_575
C61 C64 1.648(17) .
C61 C63 1.654(13) .
C61 C61 1.94(2) 5_575
C62 C66 1.058(17) .
C62 C64 1.122(17) .
C62 C63 1.68(2) .
C63 C64 0.813(14) .
C63 C65 0.839(13) .
C63 C61 1.305(15) 5_575
C64 C65 1.585(18) .
C65 C61 1.092(14) 5_575
C65 C66 1.729(17) 5_575
C66 C65 1.729(17) 5_575
